data_4078890
loop_
_publ_author_name
'Kuan, Seah Ling'
'Leong, Weng Kee'
'Webster, Richard D.'
'Goh, Lai Yoong'

_publ_section_title
;
 Mixed-Sandwich (Cp*/(HMB))Ru Complexes Containing
 Bis(methimazolyl)(pyrazolyl)borate (Cp* = \h5-C5Me5, HMB = \h6-C6Me6)
;
_journal_issue 14
_journal_name_full Organometallics
_journal_page_first 5159
_journal_paper_doi 10.1021/om300497p
_journal_volume 31
_journal_year 2012
_chemical_formula_sum 'C22 H29 B N6 O Ru S2'
_chemical_formula_weight 569.51
_chemical_name_systematic
; 
 ? 
;
_space_group_IT_number 15
_symmetry_cell_setting monoclinic
_symmetry_space_group_name_Hall '-C 2yc'
_symmetry_space_group_name_H-M 'C 1 2/c 1'
_atom_sites_solution_hydrogens geom
_atom_sites_solution_primary direct
_atom_sites_solution_secondary difmap
_audit_creation_method SHELXL-97
_cell_angle_alpha 90.00
_cell_angle_beta 92.5340(10)
_cell_angle_gamma 90.00
_cell_formula_units_Z 8
_cell_length_a 40.061(2)
_cell_length_b 13.1846(8)
_cell_length_c 9.6673(6)
_cell_measurement_reflns_used 4169
_cell_measurement_temperature 223(2)
_cell_measurement_theta_max 22.17
_cell_measurement_theta_min 2.65
_cell_volume 5101.2(5)
_computing_cell_refinement 'Bruker SMART'
_computing_data_collection 'Bruker SMART'
_computing_data_reduction 'Bruker SAINT'
_computing_molecular_graphics 'Bruker SHELXTL'
_computing_publication_material 'Bruker SHELXTL'
_computing_structure_refinement 'SHELXL-97 (Sheldrick, 1997)'
_computing_structure_solution 'SHELXS-97 (Sheldrick, 1990)'
_diffrn_ambient_temperature 223(2)
_diffrn_measured_fraction_theta_full 1.000
_diffrn_measured_fraction_theta_max 1.000
_diffrn_measurement_device_type 'CCD area detector'
_diffrn_measurement_method 'phi and omega scans'
_diffrn_radiation_monochromator graphite
_diffrn_radiation_source 'fine-focus sealed tube'
_diffrn_radiation_type MoK\a
_diffrn_radiation_wavelength 0.71073
_diffrn_reflns_av_R_equivalents 0.0863
_diffrn_reflns_av_sigmaI/netI 0.0644
_diffrn_reflns_limit_h_max 52
_diffrn_reflns_limit_h_min -51
_diffrn_reflns_limit_k_max 17
_diffrn_reflns_limit_k_min -17
_diffrn_reflns_limit_l_max 12
_diffrn_reflns_limit_l_min -12
_diffrn_reflns_number 33112
_diffrn_reflns_theta_full 27.50
_diffrn_reflns_theta_max 27.50
_diffrn_reflns_theta_min 1.02
_exptl_absorpt_coefficient_mu 0.805
_exptl_absorpt_correction_T_max 0.9533
_exptl_absorpt_correction_T_min 0.8180
_exptl_absorpt_correction_type multi-scan
_exptl_absorpt_process_details 'Sadabs, (Sheldrick 2001)'
_exptl_crystal_colour Red
_exptl_crystal_density_diffrn 1.483
_exptl_crystal_density_method 'not measured'
_exptl_crystal_description Plate
_exptl_crystal_F_000 2336
_exptl_crystal_size_max 0.26
_exptl_crystal_size_mid 0.14
_exptl_crystal_size_min 0.06
_refine_diff_density_max 1.036
_refine_diff_density_min -1.094
_refine_diff_density_rms 0.127
_refine_ls_extinction_method none
_refine_ls_goodness_of_fit_ref 1.147
_refine_ls_hydrogen_treatment mixed
_refine_ls_matrix_type full
_refine_ls_number_parameters 308
_refine_ls_number_reflns 5871
_refine_ls_number_restraints 0
_refine_ls_restrained_S_all 1.147
_refine_ls_R_factor_all 0.0740
_refine_ls_R_factor_gt 0.0617
_refine_ls_shift/su_max 0.000
_refine_ls_shift/su_mean 0.000
_refine_ls_structure_factor_coef Fsqd
_refine_ls_weighting_details 'calc w=1/[\s^2^(Fo^2^)+(0.0503P)^2^+14.7205P] where P=(Fo^2^+2Fc^2^)/3'
_refine_ls_weighting_scheme calc
_refine_ls_wR_factor_gt 0.1329
_refine_ls_wR_factor_ref 0.1414
_reflns_number_gt 5066
_reflns_number_total 5871
_reflns_threshold_expression >2sigma(I)
_cod_data_source_file om300497p_si_003.cif
_cod_data_source_block 6392mn
_cod_depositor_comments
;
The following automatic conversions were performed:

'_symmetry_cell_setting' value 'Monoclinic' changed to 'monoclinic'
according to /home/saulius/struct/CIF-dictionaries/cif_core.dic
dictionary named 'cif_core.dic' version 2.4.2 from 2011-04-26.

Automatic conversion script
Id: cif_fix_values 1891 2012-01-12 08:04:46Z andrius 
;
_cod_original_sg_symbol_H-M C2/c
_cod_database_code 4078890

loop_
_symmetry_equiv_pos_as_xyz
'x, y, z'
'-x, y, -z+1/2'
'x+1/2, y+1/2, z'
'-x+1/2, y+1/2, -z+1/2'
'-x, -y, -z'
'x, -y, z-1/2'
'-x+1/2, -y+1/2, -z'
'x+1/2, -y+1/2, z-1/2'

loop_
_atom_site_label
_atom_site_type_symbol
_atom_site_fract_x
_atom_site_fract_y
_atom_site_fract_z
_atom_site_U_iso_or_equiv
_atom_site_adp_type
_atom_site_occupancy
_atom_site_symmetry_multiplicity
_atom_site_calc_flag
_atom_site_refinement_flags
Ru1 Ru 0.082341(8) 0.23814(3) 0.04785(3) 0.02541(12) Uani 1 1 d .
S1 S 0.12628(3) 0.11225(9) 0.02675(12) 0.0325(3) Uani 1 1 d .
S2 S 0.11476(3) 0.38683(9) -0.01289(13) 0.0374(3) Uani 1 1 d .
N1 N 0.16346(9) 0.0100(3) 0.2198(4) 0.0353(9) Uani 1 1 d .
N2 N 0.17416(9) 0.1723(3) 0.2298(4) 0.0342(9) Uani 1 1 d .
N3 N 0.17711(9) 0.3056(3) 0.0462(4) 0.0332(8) Uani 1 1 d .
N4 N 0.16752(10) 0.3423(3) -0.1708(4) 0.0382(9) Uani 1 1 d .
N5 N 0.23305(11) 0.3278(4) 0.2737(5) 0.0565(13) Uani 1 1 d .
N6 N 0.19988(10) 0.3433(3) 0.2900(4) 0.0393(9) Uani 1 1 d .
O1 O 0.06386(12) 0.2137(4) -0.2537(4) 0.0676(12) Uani 1 1 d .
B1 B 0.17246(13) 0.2897(4) 0.2032(6) 0.0331(11) Uani 1 1 d .
H1B H 0.1480(12) 0.317(4) 0.234(5) 0.040 Uiso 1 1 d .
C1 C 0.07163(12) 0.2074(4) 0.2738(5) 0.0421(12) Uani 1 1 d .
C2 C 0.06464(13) 0.3091(4) 0.2455(6) 0.0468(13) Uani 1 1 d .
C3 C 0.03969(14) 0.3126(5) 0.1319(6) 0.0518(15) Uani 1 1 d .
C4 C 0.03108(12) 0.2100(5) 0.1013(6) 0.0495(14) Uani 1 1 d .
C5 C 0.05161(14) 0.1474(4) 0.1836(6) 0.0487(13) Uani 1 1 d .
C6 C 0.09530(17) 0.1690(7) 0.3873(6) 0.092(3) Uani 1 1 d .
H6A H 0.1160 0.2070 0.3867 0.137 Uiso 1 1 calc R
H6B H 0.0999 0.0976 0.3723 0.137 Uiso 1 1 calc R
H6C H 0.0853 0.1775 0.4761 0.137 Uiso 1 1 calc R
C7 C 0.0797(2) 0.3986(6) 0.3204(9) 0.109(4) Uani 1 1 d .
H7A H 0.1020 0.3813 0.3563 0.163 Uiso 1 1 calc R
H7B H 0.0660 0.4171 0.3964 0.163 Uiso 1 1 calc R
H7C H 0.0810 0.4553 0.2569 0.163 Uiso 1 1 calc R
C8 C 0.0226(2) 0.4045(7) 0.0741(10) 0.138(5) Uani 1 1 d .
H8A H 0.0157 0.3926 -0.0220 0.207 Uiso 1 1 calc R
H8B H 0.0378 0.4618 0.0800 0.207 Uiso 1 1 calc R
H8C H 0.0031 0.4192 0.1267 0.207 Uiso 1 1 calc R
C9 C 0.00309(17) 0.1772(10) 0.0010(8) 0.116(4) Uani 1 1 d .
H9A H 0.0102 0.1189 -0.0513 0.173 Uiso 1 1 calc R
H9B H -0.0025 0.2324 -0.0621 0.173 Uiso 1 1 calc R
H9C H -0.0164 0.1592 0.0520 0.173 Uiso 1 1 calc R
C10 C 0.0502(2) 0.0322(5) 0.1910(10) 0.103(3) Uani 1 1 d .
H10A H 0.0329 0.0118 0.2522 0.155 Uiso 1 1 calc R
H10B H 0.0716 0.0063 0.2262 0.155 Uiso 1 1 calc R
H10C H 0.0453 0.0049 0.0991 0.155 Uiso 1 1 calc R
C11 C 0.15502(11) 0.1017(3) 0.1639(4) 0.0304(9) Uani 1 1 d .
C12 C 0.18822(13) 0.0238(4) 0.3212(5) 0.0439(12) Uani 1 1 d .
H12 H 0.1987 -0.0271 0.3756 0.053 Uiso 1 1 calc R
C13 C 0.19468(13) 0.1239(4) 0.3281(5) 0.0448(12) Uani 1 1 d .
H13 H 0.2104 0.1554 0.3890 0.054 Uiso 1 1 calc R
C14 C 0.14915(14) -0.0865(4) 0.1778(5) 0.0422(12) Uani 1 1 d .
H14A H 0.1250 -0.0809 0.1714 0.063 Uiso 1 1 calc R
H14B H 0.1557 -0.1378 0.2456 0.063 Uiso 1 1 calc R
H14C H 0.1572 -0.1054 0.0882 0.063 Uiso 1 1 calc R
C15 C 0.19529(15) 0.4123(4) 0.3887(5) 0.0462(12) Uani 1 1 d .
H15 H 0.1745 0.4356 0.4172 0.055 Uiso 1 1 calc R
C16 C 0.22573(18) 0.4433(5) 0.4411(7) 0.0656(17) Uani 1 1 d .
H16 H 0.2304 0.4907 0.5120 0.079 Uiso 1 1 calc R
C17 C 0.24818(15) 0.3890(5) 0.3660(6) 0.0584(16) Uani 1 1 d .
H17 H 0.2715 0.3947 0.3788 0.070 Uiso 1 1 calc R
C18 C 0.15412(11) 0.3445(3) -0.0457(5) 0.0318(9) Uani 1 1 d .
C19 C 0.20459(12) 0.2765(4) -0.0257(6) 0.0443(12) Uani 1 1 d .
H19 H 0.2240 0.2452 0.0125 0.053 Uiso 1 1 calc R
C20 C 0.19886(13) 0.3008(4) -0.1589(6) 0.0462(13) Uani 1 1 d .
H20 H 0.2136 0.2911 -0.2308 0.055 Uiso 1 1 calc R
C21 C 0.15111(17) 0.3776(5) -0.2984(5) 0.0616(17) Uani 1 1 d .
H21A H 0.1271 0.3770 -0.2892 0.092 Uiso 1 1 calc R
H21B H 0.1569 0.3334 -0.3739 0.092 Uiso 1 1 calc R
H21C H 0.1584 0.4462 -0.3176 0.092 Uiso 1 1 calc R
C22 C 0.07220(12) 0.2207(4) -0.1383(5) 0.0399(11) Uani 1 1 d .

loop_
_atom_site_aniso_label
_atom_site_aniso_U_11
_atom_site_aniso_U_22
_atom_site_aniso_U_33
_atom_site_aniso_U_23
_atom_site_aniso_U_13
_atom_site_aniso_U_12
Ru1 0.01963(18) 0.0319(2) 0.02461(19) 0.00114(13) -0.00027(12) 0.00258(13)
S1 0.0304(6) 0.0370(6) 0.0298(6) -0.0038(4) -0.0035(4) 0.0078(5)
S2 0.0312(6) 0.0337(6) 0.0475(7) 0.0114(5) 0.0032(5) 0.0058(5)
N1 0.034(2) 0.039(2) 0.033(2) 0.0060(16) 0.0031(16) 0.0047(17)
N2 0.0257(19) 0.046(2) 0.031(2) 0.0052(17) 0.0005(15) 0.0019(16)
N3 0.0227(18) 0.039(2) 0.039(2) 0.0051(17) 0.0059(16) -0.0015(16)
N4 0.044(2) 0.038(2) 0.034(2) 0.0021(17) 0.0067(18) -0.0064(18)
N5 0.030(2) 0.080(4) 0.059(3) -0.012(3) 0.002(2) -0.006(2)
N6 0.032(2) 0.048(2) 0.038(2) 0.0000(18) 0.0002(17) -0.0011(18)
O1 0.075(3) 0.092(3) 0.034(2) -0.004(2) -0.013(2) 0.006(3)
B1 0.023(2) 0.038(3) 0.038(3) 0.000(2) 0.003(2) 0.002(2)
C1 0.032(3) 0.065(3) 0.030(2) 0.009(2) 0.006(2) 0.010(2)
C2 0.042(3) 0.051(3) 0.049(3) -0.023(2) 0.025(2) -0.015(2)
C3 0.041(3) 0.061(4) 0.055(3) 0.024(3) 0.025(3) 0.028(3)
C4 0.022(2) 0.087(4) 0.040(3) -0.011(3) 0.007(2) -0.009(3)
C5 0.045(3) 0.049(3) 0.054(3) -0.001(3) 0.019(3) -0.004(2)
C6 0.054(4) 0.180(9) 0.042(4) 0.039(5) 0.013(3) 0.036(5)
C7 0.101(6) 0.099(6) 0.132(7) -0.084(6) 0.072(6) -0.055(5)
C8 0.129(8) 0.134(8) 0.158(9) 0.093(7) 0.088(7) 0.109(7)
C9 0.033(4) 0.242(12) 0.071(5) -0.034(6) 0.004(3) -0.036(5)
C10 0.129(7) 0.041(4) 0.146(8) -0.002(4) 0.086(6) -0.017(4)
C11 0.026(2) 0.037(2) 0.028(2) 0.0027(18) 0.0042(17) 0.0064(18)
C12 0.040(3) 0.051(3) 0.040(3) 0.011(2) -0.007(2) 0.011(2)
C13 0.033(3) 0.064(4) 0.036(3) 0.009(2) -0.008(2) 0.000(2)
C14 0.055(3) 0.034(3) 0.038(3) 0.004(2) 0.005(2) 0.005(2)
C15 0.054(3) 0.045(3) 0.040(3) -0.004(2) 0.002(2) 0.011(2)
C16 0.078(5) 0.062(4) 0.055(4) -0.007(3) -0.014(3) -0.013(3)
C17 0.043(3) 0.075(4) 0.056(4) 0.007(3) -0.014(3) -0.020(3)
C18 0.031(2) 0.032(2) 0.033(2) 0.0029(18) 0.0052(18) -0.0059(18)
C19 0.023(2) 0.057(3) 0.053(3) -0.004(3) 0.007(2) -0.001(2)
C20 0.037(3) 0.054(3) 0.050(3) -0.008(2) 0.019(2) -0.009(2)
C21 0.079(4) 0.075(4) 0.031(3) 0.008(3) 0.006(3) -0.001(3)
C22 0.032(3) 0.055(3) 0.032(3) 0.000(2) -0.002(2) 0.006(2)

loop_
_atom_type_symbol
_atom_type_description
_atom_type_scat_dispersion_real
_atom_type_scat_dispersion_imag
_atom_type_scat_source
C C 0.0033 0.0016 'International Tables Vol C Tables 4.2.6.8 and 6.1.1.4'
H H 0.0000 0.0000 'International Tables Vol C Tables 4.2.6.8 and 6.1.1.4'
B B 0.0013 0.0007 'International Tables Vol C Tables 4.2.6.8 and 6.1.1.4'
N N 0.0061 0.0033 'International Tables Vol C Tables 4.2.6.8 and 6.1.1.4'
O O 0.0106 0.0060 'International Tables Vol C Tables 4.2.6.8 and 6.1.1.4'
S S 0.1246 0.1234 'International Tables Vol C Tables 4.2.6.8 and 6.1.1.4'
Ru Ru -1.2594 0.8363 'International Tables Vol C Tables 4.2.6.8 and 6.1.1.4'

loop_
_geom_angle_atom_site_label_1
_geom_angle_atom_site_label_2
_geom_angle_atom_site_label_3
_geom_angle
C22 Ru1 C3 106.3(2)
C22 Ru1 C4 92.4(2)
C3 Ru1 C4 38.4(2)
C22 Ru1 C5 114.3(2)
C3 Ru1 C5 63.2(2)
C4 Ru1 C5 37.1(2)
C22 Ru1 C2 144.2(2)
C3 Ru1 C2 38.2(2)
C4 Ru1 C2 62.34(19)
C5 Ru1 C2 61.1(2)
C22 Ru1 C1 150.6(2)
C3 Ru1 C1 62.28(19)
C4 Ru1 C1 61.42(19)
C5 Ru1 C1 36.5(2)
C2 Ru1 C1 35.7(2)
C22 Ru1 S1 87.83(16)
C3 Ru1 S1 158.14(14)
C4 Ru1 S1 126.76(18)
C5 Ru1 S1 96.03(15)
C2 Ru1 S1 127.28(17)
C1 Ru1 S1 97.26(13)
C22 Ru1 S2 87.81(17)
C3 Ru1 S2 99.44(17)
C4 Ru1 S2 135.57(18)
C5 Ru1 S2 154.40(15)
C2 Ru1 S2 93.49(14)
C1 Ru1 S2 119.90(15)
S1 Ru1 S2 97.66(4)
C11 S1 Ru1 116.85(15)
C18 S2 Ru1 106.67(15)
C11 N1 C12 108.9(4)
C11 N1 C14 125.6(4)
C12 N1 C14 125.5(4)
C11 N2 C13 108.3(4)
C11 N2 B1 125.7(4)
C13 N2 B1 125.9(4)
C18 N3 C19 108.0(4)
C18 N3 B1 125.9(4)
C19 N3 B1 126.0(4)
C18 N4 C20 109.5(4)
C18 N4 C21 125.1(5)
C20 N4 C21 125.4(5)
C17 N5 N6 104.4(5)
C15 N6 N5 110.5(4)
C15 N6 B1 126.1(4)
N5 N6 B1 123.4(4)
N6 B1 N3 111.2(4)
N6 B1 N2 109.9(4)
N3 B1 N2 106.7(4)
C2 C1 C5 108.4(5)
C2 C1 C6 125.5(6)
C5 C1 C6 126.0(6)
C2 C1 Ru1 71.7(3)
C5 C1 Ru1 68.4(3)
C6 C1 Ru1 128.2(4)
C1 C2 C3 107.7(5)
C1 C2 C7 126.1(6)
C3 C2 C7 126.2(7)
C1 C2 Ru1 72.6(3)
C3 C2 Ru1 66.8(3)
C7 C2 Ru1 126.7(4)
C4 C3 C2 106.2(5)
C4 C3 C8 126.3(7)
C2 C3 C8 126.8(7)
C4 C3 Ru1 71.2(3)
C2 C3 Ru1 75.0(3)
C8 C3 Ru1 126.0(4)
C5 C4 C3 108.3(5)
C5 C4 C9 126.8(7)
C3 C4 C9 124.8(7)
C5 C4 Ru1 72.3(3)
C3 C4 Ru1 70.4(3)
C9 C4 Ru1 125.3(4)
C4 C5 C1 109.1(5)
C4 C5 C10 126.7(6)
C1 C5 C10 123.7(6)
C4 C5 Ru1 70.5(3)
C1 C5 Ru1 75.1(3)
C10 C5 Ru1 126.5(4)
N2 C11 N1 107.4(4)
N2 C11 S1 130.9(3)
N1 C11 S1 121.6(4)
C13 C12 N1 107.2(4)
C12 C13 N2 108.1(4)
N6 C15 C16 108.7(5)
C15 C16 C17 104.1(5)
N5 C17 C16 112.3(5)
N4 C18 N3 107.2(4)
N4 C18 S2 125.4(4)
N3 C18 S2 127.4(3)
C20 C19 N3 108.2(5)
C19 C20 N4 107.1(4)
O1 C22 Ru1 175.2(5)

loop_
_geom_bond_atom_site_label_1
_geom_bond_atom_site_label_2
_geom_bond_distance
Ru1 C22 1.842(5)
Ru1 C3 2.160(5)
Ru1 C4 2.171(5)
Ru1 C5 2.194(5)
Ru1 C2 2.270(5)
Ru1 C1 2.281(5)
Ru1 S1 2.4344(11)
Ru1 S2 2.4378(12)
S1 C11 1.723(4)
S2 C18 1.715(5)
N1 C11 1.360(6)
N1 C12 1.376(6)
N1 C14 1.446(6)
N2 C11 1.348(6)
N2 C13 1.384(6)
N2 B1 1.571(7)
N3 C18 1.352(6)
N3 C19 1.382(6)
N3 B1 1.552(7)
N4 C18 1.345(6)
N4 C20 1.370(7)
N4 C21 1.449(7)
N5 C17 1.330(7)
N5 N6 1.361(6)
N6 C15 1.337(6)
N6 B1 1.526(7)
O1 C22 1.153(6)
C1 C2 1.395(8)
C1 C5 1.403(8)
C1 C6 1.506(7)
C2 C3 1.453(8)
C2 C7 1.497(8)
C3 C4 1.423(9)
C3 C8 1.490(8)
C4 C5 1.391(8)
C4 C9 1.514(8)
C5 C10 1.522(8)
C12 C13 1.346(8)
C15 C16 1.362(8)
C16 C17 1.380(9)
C19 C20 1.337(8)
